data_2235154
loop_
_publ_author_name
'Huo, Jian-Zhong'
'Zhao, Zhi-Xiang'
'Shi, Men-Chao'
'Li, Hui-Long'
'Liu, Qing-Xiang'

_publ_section_title
;
 <i>catena</i>-Poly[3,3'-diethyl-1,1'-(propane-1,3-diyl)di(1<i>H</i>-imidazol-3-ium)
 [silver(I)-di-\m-iodido-silver(I)-di-\m-iodido]]
;
_journal_coeditor_code LR2057
_journal_issue 6
_journal_name_full 'Acta Crystallographica Section E'
_journal_page_first m787
_journal_paper_doi 10.1107/S1600536812020715
_journal_volume 68
_journal_year 2012
_chemical_formula_iupac '(C13 H22 N4) [Ag2 I4]'
_chemical_formula_moiety 'C13 H22 N4 2+, Ag2 I4 2-'
_chemical_formula_sum 'C13 H22 Ag2 I4 N4'
_chemical_formula_weight 957.69
_chemical_name_systematic
;
<i>catena</i>-Poly[3,3'-diethyl-1,1'-(propane-1,3-diyl)di(1<i>H</i>-
imidazol-3-ium) [silver(I)-di-\m-iodido-silver(I)-di-\m-iodido]]
;
_space_group_IT_number 2
_symmetry_cell_setting triclinic
_symmetry_space_group_name_Hall '-P 1'
_symmetry_space_group_name_H-M 'P -1'
_atom_sites_solution_hydrogens geom
_atom_sites_solution_primary direct
_atom_sites_solution_secondary difmap
_audit_creation_method SHELXL-97
_cell_angle_alpha 74.677(3)
_cell_angle_beta 70.566(3)
_cell_angle_gamma 79.903(3)
_cell_formula_units_Z 2
_cell_length_a 9.1202(18)
_cell_length_b 11.543(2)
_cell_length_c 12.158(2)
_cell_measurement_reflns_used 5325
_cell_measurement_temperature 296(2)
_cell_measurement_theta_max 27.87
_cell_measurement_theta_min 2.28
_cell_volume 1158.7(4)
_computing_cell_refinement 'SAINT (Bruker, 2003)'
_computing_data_collection 'APEX2 (Bruker, 2003)'
_computing_data_reduction 'SAINT (Bruker, 2003)'
_computing_molecular_graphics 'SHELXTL (Sheldrick, 2008)'
_computing_publication_material 'SHELXTL (Sheldrick, 2008)'
_computing_structure_refinement 'SHELXL97 (Sheldrick, 2008)'
_computing_structure_solution 'SHELXS97 (Sheldrick, 2008)'
_diffrn_ambient_temperature 296(2)
_diffrn_measured_fraction_theta_full 0.983
_diffrn_measured_fraction_theta_max 0.983
_diffrn_measurement_device_type 'Bruker APEXII CCD area-detector'
_diffrn_measurement_method 'phi and omega scans'
_diffrn_radiation_monochromator graphite
_diffrn_radiation_source 'fine-focus sealed tube'
_diffrn_radiation_type MoK\a
_diffrn_radiation_wavelength 0.71073
_diffrn_reflns_av_R_equivalents 0.0245
_diffrn_reflns_av_sigmaI/netI 0.0363
_diffrn_reflns_limit_h_max 10
_diffrn_reflns_limit_h_min -9
_diffrn_reflns_limit_k_max 13
_diffrn_reflns_limit_k_min -13
_diffrn_reflns_limit_l_max 13
_diffrn_reflns_limit_l_min -14
_diffrn_reflns_number 5868
_diffrn_reflns_theta_full 25.01
_diffrn_reflns_theta_max 25.01
_diffrn_reflns_theta_min 1.82
_exptl_absorpt_coefficient_mu 7.022
_exptl_absorpt_correction_T_max 0.987
_exptl_absorpt_correction_T_min 0.932
_exptl_absorpt_correction_type multi-scan
_exptl_absorpt_process_details '(SADABS; Sheldrick, 1996)'
_exptl_crystal_colour 'light yellow'
_exptl_crystal_density_diffrn 2.745
_exptl_crystal_density_method 'not measured'
_exptl_crystal_description block
_exptl_crystal_F_000 868
_exptl_crystal_size_max 0.25
_exptl_crystal_size_mid 0.24
_exptl_crystal_size_min 0.22
_refine_diff_density_max 1.045
_refine_diff_density_min -0.860
_refine_ls_extinction_coef 0.00298(17)
_refine_ls_extinction_expression Fc^*^=kFc[1+0.001xFc^2^\l^3^/sin(2\q)]^-1/4^
_refine_ls_extinction_method 'SHELXL97 (Sheldrick, 2008)'
_refine_ls_goodness_of_fit_ref 1.043
_refine_ls_hydrogen_treatment constr
_refine_ls_matrix_type full
_refine_ls_number_parameters 211
_refine_ls_number_reflns 4008
_refine_ls_number_restraints 0
_refine_ls_restrained_S_all 1.043
_refine_ls_R_factor_all 0.0315
_refine_ls_R_factor_gt 0.0290
_refine_ls_shift/su_max 0.001
_refine_ls_shift/su_mean 0.000
_refine_ls_structure_factor_coef Fsqd
_refine_ls_weighting_details 'calc w=1/[\s^2^(Fo^2^)+(0.0283P)^2^+2.6676P] where P=(Fo^2^+2Fc^2^)/3'
_refine_ls_weighting_scheme calc
_refine_ls_wR_factor_gt 0.0736
_refine_ls_wR_factor_ref 0.0753
_reflns_number_gt 3692
_reflns_number_total 4008
_reflns_threshold_expression I>2sigma(I)
_cod_data_source_file lr2057.cif
_cod_data_source_block I
_cod_database_code 2235154
_cod_database_fobs_code 2235154

loop_
_symmetry_equiv_pos_as_xyz
'x, y, z'
'-x, -y, -z'

loop_
_atom_site_type_symbol
_atom_site_label
_atom_site_fract_x
_atom_site_fract_y
_atom_site_fract_z
_atom_site_U_iso_or_equiv
_atom_site_adp_type
_atom_site_calc_flag
_atom_site_refinement_flags
_atom_site_occupancy
_atom_site_symmetry_multiplicity
Ag Ag1 0.49679(5) 0.38435(5) 0.12441(5) 0.06103(15) Uani d . 1 1
Ag Ag2 0.51160(6) 0.13741(5) 0.37420(5) 0.06227(15) Uani d . 1 1
I I1 0.60326(4) 0.13113(3) 0.12542(3) 0.04516(12) Uani d . 1 1
I I2 0.40256(4) 0.38216(3) 0.37820(3) 0.05260(12) Uani d . 1 1
I I3 0.75335(4) 0.51943(3) -0.02697(3) 0.04661(12) Uani d . 1 1
I I4 0.71765(4) 0.03787(3) 0.51764(3) 0.05221(13) Uani d . 1 1
N N1 0.0416(6) 0.6747(4) 0.6691(4) 0.0537(11) Uani d . 1 1
N N2 -0.0555(5) 0.7953(4) 0.7900(4) 0.0409(9) Uani d . 1 1
N N3 0.0591(6) 1.1532(4) 0.7756(4) 0.0520(11) Uani d . 1 1
N N4 0.2501(5) 1.2543(4) 0.7546(4) 0.0494(11) Uani d . 1 1
C C1 0.0810(13) 0.6785(8) 0.4606(7) 0.112(3) Uani d . 1 1
H H1A -0.0160 0.7252 0.4568 0.169 Uiso calc R 1 1
H H1B 0.1122 0.6284 0.4034 0.169 Uiso calc R 1 1
H H1C 0.1598 0.7318 0.4426 0.169 Uiso calc R 1 1
C C2 0.0617(12) 0.6051(7) 0.5769(7) 0.091(3) Uani d . 1 1
H H2A 0.1523 0.5465 0.5756 0.109 Uiso calc R 1 1
H H2B -0.0290 0.5611 0.5993 0.109 Uiso calc R 1 1
C C3 -0.0752(7) 0.7562(5) 0.7026(5) 0.0535(14) Uani d . 1 1
H H3 -0.1577 0.7820 0.6704 0.064 Uiso calc R 1 1
C C4 0.0778(6) 0.7339(5) 0.8119(6) 0.0527(14) Uani d . 1 1
H H4 0.1185 0.7415 0.8701 0.063 Uiso calc R 1 1
C C5 0.1395(7) 0.6616(5) 0.7360(6) 0.0570(15) Uani d . 1 1
H H5 0.2323 0.6115 0.7297 0.068 Uiso calc R 1 1
C C6 -0.1652(7) 0.8773(6) 0.8592(6) 0.0639(17) Uani d . 1 1
H H6A -0.2207 0.8311 0.9368 0.077 Uiso calc R 1 1
H H6B -0.2414 0.9173 0.8182 0.077 Uiso calc R 1 1
C C7 -0.0831(8) 0.9726(6) 0.8771(6) 0.0601(15) Uani d . 1 1
H H7A -0.1545 1.0129 0.9378 0.072 Uiso calc R 1 1
H H7B 0.0059 0.9340 0.9042 0.072 Uiso calc R 1 1
C C8 -0.0296(8) 1.0630(6) 0.7621(6) 0.0629(16) Uani d . 1 1
H H8A -0.1194 1.1045 0.7374 0.076 Uiso calc R 1 1
H H8B 0.0367 1.0218 0.7004 0.076 Uiso calc R 1 1
C C9 -0.0017(7) 1.2409(5) 0.8407(5) 0.0556(14) Uani d . 1 1
H H9 -0.1052 1.2541 0.8859 0.067 Uiso calc R 1 1
C C10 0.1163(7) 1.3039(5) 0.8267(5) 0.0576(15) Uani d . 1 1
H H10 0.1090 1.3694 0.8598 0.069 Uiso calc R 1 1
C C11 0.2117(7) 1.1627(5) 0.7253(5) 0.0525(13) Uani d . 1 1
H H11 0.2805 1.1133 0.6774 0.063 Uiso calc R 1 1
C C12 0.4114(8) 1.2921(7) 0.7163(6) 0.0737(19) Uani d . 1 1
H H12A 0.4710 1.2680 0.6421 0.088 Uiso calc R 1 1
H H12B 0.4052 1.3794 0.7009 0.088 Uiso calc R 1 1
C C13 0.4953(7) 1.2391(7) 0.8069(7) 0.0719(19) Uani d . 1 1
H H13A 0.4354 1.2606 0.8814 0.108 Uiso calc R 1 1
H H13B 0.5956 1.2697 0.7797 0.108 Uiso calc R 1 1
H H13C 0.5089 1.1529 0.8181 0.108 Uiso calc R 1 1

loop_
_atom_site_aniso_label
_atom_site_aniso_U_11
_atom_site_aniso_U_22
_atom_site_aniso_U_33
_atom_site_aniso_U_12
_atom_site_aniso_U_13
_atom_site_aniso_U_23
Ag1 0.0493(3) 0.0654(3) 0.0668(3) -0.0107(2) -0.0207(2) -0.0044(2)
Ag2 0.0636(3) 0.0600(3) 0.0629(3) -0.0068(2) -0.0189(2) -0.0128(2)
I1 0.0412(2) 0.0478(2) 0.0471(2) -0.00823(15) -0.01187(15) -0.01073(15)
I2 0.0532(2) 0.0519(2) 0.0513(2) -0.00460(17) -0.01208(17) -0.01417(17)
I3 0.03871(19) 0.0443(2) 0.0542(2) -0.00964(14) -0.01653(15) 0.00034(16)
I4 0.0522(2) 0.0540(2) 0.0524(2) -0.01805(17) -0.01913(17) -0.00228(17)
N1 0.059(3) 0.051(3) 0.051(3) -0.009(2) -0.016(2) -0.010(2)
N2 0.033(2) 0.043(2) 0.048(2) -0.0121(18) -0.0158(18) -0.0016(19)
N3 0.058(3) 0.045(2) 0.054(3) -0.011(2) -0.010(2) -0.017(2)
N4 0.057(3) 0.047(2) 0.045(3) -0.014(2) -0.017(2) -0.004(2)
C1 0.199(11) 0.081(6) 0.066(5) -0.043(6) -0.034(6) -0.019(4)
C2 0.138(8) 0.065(4) 0.083(5) -0.014(5) -0.037(5) -0.027(4)
C3 0.057(3) 0.056(3) 0.059(3) -0.012(3) -0.035(3) -0.004(3)
C4 0.044(3) 0.054(3) 0.067(4) -0.011(3) -0.031(3) -0.002(3)
C5 0.039(3) 0.053(3) 0.080(4) -0.008(3) -0.021(3) -0.010(3)
C6 0.042(3) 0.074(4) 0.070(4) -0.021(3) 0.003(3) -0.021(3)
C7 0.063(4) 0.064(4) 0.054(3) -0.009(3) -0.011(3) -0.021(3)
C8 0.075(4) 0.060(4) 0.063(4) -0.016(3) -0.027(3) -0.014(3)
C9 0.051(3) 0.057(3) 0.059(3) -0.005(3) -0.009(3) -0.024(3)
C10 0.071(4) 0.052(3) 0.055(3) -0.009(3) -0.018(3) -0.019(3)
C11 0.058(3) 0.044(3) 0.053(3) -0.001(3) -0.014(3) -0.013(3)
C12 0.073(5) 0.084(5) 0.064(4) -0.034(4) -0.019(3) -0.002(4)
C13 0.050(4) 0.093(5) 0.074(4) -0.005(3) -0.023(3) -0.018(4)

loop_
_atom_type_symbol
_atom_type_description
_atom_type_scat_dispersion_real
_atom_type_scat_dispersion_imag
_atom_type_scat_source
C C 0.0033 0.0016 'International Tables Vol C Tables 4.2.6.8 and 6.1.1.4'
H H 0.0000 0.0000 'International Tables Vol C Tables 4.2.6.8 and 6.1.1.4'
N N 0.0061 0.0033 'International Tables Vol C Tables 4.2.6.8 and 6.1.1.4'
Ag Ag -0.8971 1.1015 'International Tables Vol C Tables 4.2.6.8 and 6.1.1.4'
I I -0.4742 1.8119 'International Tables Vol C Tables 4.2.6.8 and 6.1.1.4'

loop_
_geom_angle_atom_site_label_1
_geom_angle_atom_site_label_2
_geom_angle_atom_site_label_3
_geom_angle_site_symmetry_1
_geom_angle_site_symmetry_3
_geom_angle
I3 Ag1 I3 2_665 . 105.33(2)
I3 Ag1 I2 2_665 . 111.08(2)
I3 Ag1 I2 . . 116.87(2)
I3 Ag1 I1 2_665 . 115.75(2)
I3 Ag1 I1 . . 106.74(2)
I2 Ag1 I1 . . 101.418(18)
I2 Ag2 I4 . . 112.83(2)
I2 Ag2 I1 . . 104.221(19)
I4 Ag2 I1 . . 121.64(2)
I2 Ag2 I4 . 2_656 117.25(2)
I4 Ag2 I4 . 2_656 98.81(2)
I1 Ag2 I4 . 2_656 102.35(2)
Ag2 I1 Ag1 . . 76.825(17)
Ag2 I2 Ag1 . . 77.525(17)
Ag1 I3 Ag1 2_665 . 74.67(2)
Ag2 I4 Ag2 . 2_656 81.19(2)
C3 N1 C5 . . 108.4(5)
C3 N1 C2 . . 126.4(6)
C5 N1 C2 . . 125.2(6)
C3 N2 C4 . . 107.0(5)
C3 N2 C6 . . 126.4(5)
C4 N2 C6 . . 126.1(5)
C11 N3 C9 . . 108.1(5)
C11 N3 C8 . . 125.4(5)
C9 N3 C8 . . 126.4(5)
C11 N4 C10 . . 107.7(5)
C11 N4 C12 . . 124.9(5)
C10 N4 C12 . . 127.4(5)
C2 C1 H1A . . 109.5
C2 C1 H1B . . 109.5
H1A C1 H1B . . 109.5
C2 C1 H1C . . 109.5
H1A C1 H1C . . 109.5
H1B C1 H1C . . 109.5
C1 C2 N1 . . 113.4(6)
C1 C2 H2A . . 108.9
N1 C2 H2A . . 108.9
C1 C2 H2B . . 108.9
N1 C2 H2B . . 108.9
H2A C2 H2B . . 107.7
N1 C3 N2 . . 109.0(5)
N1 C3 H3 . . 125.5
N2 C3 H3 . . 125.5
C5 C4 N2 . . 108.4(5)
C5 C4 H4 . . 125.8
N2 C4 H4 . . 125.8
C4 C5 N1 . . 107.1(5)
C4 C5 H5 . . 126.4
N1 C5 H5 . . 126.4
N2 C6 C7 . . 112.2(5)
N2 C6 H6A . . 109.2
C7 C6 H6A . . 109.2
N2 C6 H6B . . 109.2
C7 C6 H6B . . 109.2
H6A C6 H6B . . 107.9
C8 C7 C6 . . 110.0(5)
C8 C7 H7A . . 109.7
C6 C7 H7A . . 109.7
C8 C7 H7B . . 109.7
C6 C7 H7B . . 109.7
H7A C7 H7B . . 108.2
C7 C8 N3 . . 111.0(5)
C7 C8 H8A . . 109.4
N3 C8 H8A . . 109.4
C7 C8 H8B . . 109.4
N3 C8 H8B . . 109.4
H8A C8 H8B . . 108.0
C10 C9 N3 . . 107.2(5)
C10 C9 H9 . . 126.4
N3 C9 H9 . . 126.4
C9 C10 N4 . . 107.9(5)
C9 C10 H10 . . 126.1
N4 C10 H10 . . 126.1
N3 C11 N4 . . 109.1(5)
N3 C11 H11 . . 125.4
N4 C11 H11 . . 125.4
C13 C12 N4 . . 113.0(6)
C13 C12 H12A . . 109.0
N4 C12 H12A . . 109.0
C13 C12 H12B . . 109.0
N4 C12 H12B . . 109.0
H12A C12 H12B . . 107.8
C12 C13 H13A . . 109.5
C12 C13 H13B . . 109.5
H13A C13 H13B . . 109.5
C12 C13 H13C . . 109.5
H13A C13 H13C . . 109.5
H13B C13 H13C . . 109.5

loop_
_geom_bond_atom_site_label_1
_geom_bond_atom_site_label_2
_geom_bond_site_symmetry_2
_geom_bond_distance
Ag1 I3 2_665 2.8383(7)
Ag1 I3 . 2.8618(7)
Ag1 I2 . 2.9089(9)
Ag1 I1 . 2.9120(8)
Ag2 I2 . 2.8333(8)
Ag2 I4 . 2.8735(7)
Ag2 I1 . 2.8749(8)
Ag2 I4 2_656 2.9054(8)
I3 Ag1 2_665 2.8383(7)
I4 Ag2 2_656 2.9054(7)
N1 C3 . 1.322(8)
N1 C5 . 1.362(7)
N1 C2 . 1.491(8)
N2 C3 . 1.332(7)
N2 C4 . 1.366(7)
N2 C6 . 1.460(7)
N3 C11 . 1.332(7)
N3 C9 . 1.376(7)
N3 C8 . 1.496(7)
N4 C11 . 1.333(7)
N4 C10 . 1.376(7)
N4 C12 . 1.495(8)
C1 C2 . 1.415(11)
C1 H1A . 0.9600
C1 H1B . 0.9600
C1 H1C . 0.9600
C2 H2A . 0.9700
C2 H2B . 0.9700
C3 H3 . 0.9300
C4 C5 . 1.327(9)
C4 H4 . 0.9300
C5 H5 . 0.9300
C6 C7 . 1.529(8)
C6 H6A . 0.9700
C6 H6B . 0.9700
C7 C8 . 1.495(9)
C7 H7A . 0.9700
C7 H7B . 0.9700
C8 H8A . 0.9700
C8 H8B . 0.9700
C9 C10 . 1.342(8)
C9 H9 . 0.9300
C10 H10 . 0.9300
C11 H11 . 0.9300
C12 C13 . 1.488(10)
C12 H12A . 0.9700
C12 H12B . 0.9700
C13 H13A . 0.9600
C13 H13B . 0.9600
C13 H13C . 0.9600

loop_
_geom_torsion_atom_site_label_1
_geom_torsion_atom_site_label_2
_geom_torsion_atom_site_label_3
_geom_torsion_atom_site_label_4
_geom_torsion_site_symmetry_1
_geom_torsion_site_symmetry_4
_geom_torsion
I2 Ag2 I1 Ag1 . . 0.813(16)
I4 Ag2 I1 Ag1 . . -127.96(2)
I4 Ag2 I1 Ag1 2_656 . 123.43(2)
I3 Ag1 I1 Ag2 2_665 . -121.10(2)
I3 Ag1 I1 Ag2 . . 122.05(2)
I2 Ag1 I1 Ag2 . . -0.783(16)
I4 Ag2 I2 Ag1 . . 133.12(2)
I1 Ag2 I2 Ag1 . . -0.811(16)
I4 Ag2 I2 Ag1 2_656 . -113.07(2)
I3 Ag1 I2 Ag2 2_665 . 124.36(2)
I3 Ag1 I2 Ag2 . . -114.78(3)
I1 Ag1 I2 Ag2 . . 0.792(16)
I3 Ag1 I3 Ag1 2_665 2_665 0.0
I2 Ag1 I3 Ag1 . 2_665 -123.85(3)
I1 Ag1 I3 Ag1 . 2_665 123.56(3)
I2 Ag2 I4 Ag2 . 2_656 124.61(3)
I1 Ag2 I4 Ag2 . 2_656 -110.47(3)
I4 Ag2 I4 Ag2 2_656 2_656 0.0
C3 N1 C2 C1 . . 63.8(11)
C5 N1 C2 C1 . . -118.4(9)
C5 N1 C3 N2 . . -0.4(6)
C2 N1 C3 N2 . . 177.7(6)
C4 N2 C3 N1 . . -0.8(6)
C6 N2 C3 N1 . . -174.1(5)
C3 N2 C4 C5 . . 1.8(6)
C6 N2 C4 C5 . . 175.1(5)
N2 C4 C5 N1 . . -2.1(7)
C3 N1 C5 C4 . . 1.6(7)
C2 N1 C5 C4 . . -176.6(6)
C3 N2 C6 C7 . . -137.1(6)
C4 N2 C6 C7 . . 50.9(8)
N2 C6 C7 C8 . . 72.4(7)
C6 C7 C8 N3 . . -176.8(5)
C11 N3 C8 C7 . . 111.0(7)
C9 N3 C8 C7 . . -69.5(8)
C11 N3 C9 C10 . . 1.0(7)
C8 N3 C9 C10 . . -178.5(6)
N3 C9 C10 N4 . . -0.8(7)
C11 N4 C10 C9 . . 0.3(7)
C12 N4 C10 C9 . . -178.5(6)
C9 N3 C11 N4 . . -0.8(7)
C8 N3 C11 N4 . . 178.7(5)
C10 N4 C11 N3 . . 0.3(6)
C12 N4 C11 N3 . . 179.2(5)
C11 N4 C12 C13 . . -95.5(8)
C10 N4 C12 C13 . . 83.2(8)
